data_4065838
loop_
_publ_author_name
'Bonello, Owen'
'Jones, Cameron'
'Stasch, Andreas'
'Woodul, William D.'

_publ_section_title
;
 Group 2 and 12 Metal Gallyl Complexes Containing Unsupported Ga&#x2212;M
 Covalent Bonds (M = Mg, Ca, Sr, Ba, Zn, Cd)&#x2020;
;
_journal_issue 21
_journal_name_full Organometallics
_journal_page_first 4914
_journal_paper_doi 10.1021/om1001606
_journal_volume 29
_journal_year 2010
_chemical_formula_sum 'C68 H114 Ba Ga2 N8 O'
_chemical_formula_weight 1336.45
_chemical_name_systematic
; 
 ? 
;
_space_group_IT_number 19
_symmetry_cell_setting orthorhombic
_symmetry_space_group_name_Hall 'P 2ac 2ab'
_symmetry_space_group_name_H-M 'P 21 21 21'
_atom_sites_solution_hydrogens geom
_atom_sites_solution_primary direct
_atom_sites_solution_secondary difmap
_audit_creation_method SHELXL-97
_cell_angle_alpha 90.00
_cell_angle_beta 90.00
_cell_angle_gamma 90.00
_cell_formula_units_Z 4
_cell_length_a 18.122(4)
_cell_length_b 18.522(4)
_cell_length_c 21.842(4)
_cell_measurement_temperature 123(2)
_cell_volume 7331(3)
_computing_structure_refinement 'SHELXL-97 (Sheldrick, 1997)'
_computing_structure_solution 'SHELXS-97 (Sheldrick, 1990)'
_diffrn_ambient_temperature 123(2)
_diffrn_measured_fraction_theta_full 0.997
_diffrn_measured_fraction_theta_max 0.997
_diffrn_measurement_device_type 'Nonius Kappa CCD'
_diffrn_radiation_monochromator graphite
_diffrn_radiation_source 'fine-focus sealed tube'
_diffrn_radiation_type MoK\a
_diffrn_radiation_wavelength 0.71073
_diffrn_reflns_av_R_equivalents 0.0000
_diffrn_reflns_av_sigmaI/netI 0.0366
_diffrn_reflns_limit_h_max 21
_diffrn_reflns_limit_h_min -21
_diffrn_reflns_limit_k_max 22
_diffrn_reflns_limit_k_min -22
_diffrn_reflns_limit_l_max 26
_diffrn_reflns_limit_l_min -26
_diffrn_reflns_number 13382
_diffrn_reflns_theta_full 25.35
_diffrn_reflns_theta_max 25.35
_diffrn_reflns_theta_min 2.92
_exptl_absorpt_coefficient_mu 1.304
_exptl_absorpt_correction_T_max 0.799
_exptl_absorpt_correction_T_min 0.742
_exptl_absorpt_correction_type multi-scan
_exptl_absorpt_process_details 'Sortav (Blessing, 1995)'
_exptl_crystal_colour red-orange
_exptl_crystal_density_diffrn 1.211
_exptl_crystal_density_method 'not measured'
_exptl_crystal_description block
_exptl_crystal_F_000 2816
_exptl_crystal_size_max 0.25
_exptl_crystal_size_mid 0.20
_exptl_crystal_size_min 0.18
_refine_diff_density_max 0.654
_refine_diff_density_min -0.434
_refine_diff_density_rms 0.058
_refine_ls_abs_structure_details 'Flack H D (1983), Acta Cryst. A39, 876-881'
_refine_ls_abs_structure_Flack -0.013(9)
_refine_ls_extinction_method none
_refine_ls_goodness_of_fit_ref 1.038
_refine_ls_hydrogen_treatment constr
_refine_ls_matrix_type full
_refine_ls_number_parameters 747
_refine_ls_number_reflns 13382
_refine_ls_number_restraints 12
_refine_ls_restrained_S_all 1.047
_refine_ls_R_factor_all 0.0402
_refine_ls_R_factor_gt 0.0314
_refine_ls_shift/su_max 0.000
_refine_ls_shift/su_mean 0.000
_refine_ls_structure_factor_coef Fsqd
_refine_ls_weighting_details 'calc w=1/[\s^2^(Fo^2^)+(0.0317P)^2^+3.9351P] where P=(Fo^2^+2Fc^2^)/3'
_refine_ls_weighting_scheme calc
_refine_ls_wR_factor_gt 0.0671
_refine_ls_wR_factor_ref 0.0708
_reflns_number_gt 11955
_reflns_number_total 13382
_reflns_threshold_expression >2sigma(I)
_cod_data_source_file om1001606_si_002.cif
_cod_data_source_block compound10
_cod_original_sg_symbol_H-M P2(1)2(1)2(1)
_cod_database_code 4065838

loop_
_symmetry_equiv_pos_as_xyz
'x, y, z'
'-x+1/2, -y, z+1/2'
'x+1/2, -y+1/2, -z'
'-x, y+1/2, -z+1/2'

loop_
_atom_site_label
_atom_site_type_symbol
_atom_site_fract_x
_atom_site_fract_y
_atom_site_fract_z
_atom_site_U_iso_or_equiv
_atom_site_adp_type
_atom_site_occupancy
_atom_site_symmetry_multiplicity
_atom_site_calc_flag
_atom_site_refinement_flags
Ba1 Ba 0.053401(9) 0.000377(11) 0.033971(9) 0.02639(5) Uani 1 1 d .
Ga1 Ga -0.08701(2) 0.105503(19) 0.094074(17) 0.02571(9) Uani 1 1 d .
O1 O -0.0809(2) -0.0339(2) -0.26104(18) 0.0833(11) Uani 1 1 d .
N1 N -0.16952(15) 0.15969(14) 0.06109(13) 0.0271(6) Uani 1 1 d .
C1 C -0.2090(2) 0.19414(19) 0.10762(16) 0.0363(9) Uani 1 1 d .
H1 H -0.2523 0.2213 0.0991 0.044 Uiso 1 1 calc R
Ga2 Ga 0.204325(19) -0.087039(19) -0.029295(17) 0.02679(9) Uani 1 1 d .
N2 N -0.11939(15) 0.14632(14) 0.17116(12) 0.0258(6) Uani 1 1 d .
C2 C -0.18313(19) 0.18714(19) 0.16473(17) 0.0334(8) Uani 1 1 d .
H2 H -0.2070 0.2088 0.1988 0.040 Uiso 1 1 calc R
N3 N 0.23896(15) -0.09741(17) -0.11289(12) 0.0327(7) Uani 1 1 d .
C3 C -0.19557(18) 0.16293(17) 0.00028(15) 0.0259(7) Uani 1 1 d .
N4 N 0.29170(15) -0.14367(14) -0.00980(13) 0.0276(6) Uani 1 1 d .
C4 C -0.26090(18) 0.12696(17) -0.01648(16) 0.0298(8) Uani 1 1 d .
N5 N -0.02906(17) -0.13186(17) 0.04066(16) 0.0444(8) Uani 1 1 d .
C5 C -0.2847(2) 0.1305(2) -0.07743(16) 0.0363(9) Uani 1 1 d .
H5 H -0.3291 0.1068 -0.0888 0.044 Uiso 1 1 calc R
N6 N -0.03757(19) -0.03258(18) -0.06900(15) 0.0478(9) Uani 1 1 d .
C6 C -0.2457(2) 0.1673(2) -0.12092(18) 0.0415(10) Uani 1 1 d .
H6 H -0.2628 0.1694 -0.1620 0.050 Uiso 1 1 calc R
N7 N 0.12514(17) 0.00553(18) 0.14942(13) 0.0413(7) Uani 1 1 d .
C7 C -0.1802(2) 0.2019(2) -0.10390(18) 0.0389(9) Uani 1 1 d .
H7 H -0.1525 0.2270 -0.1341 0.047 Uiso 1 1 calc R
N8 N 0.15350(17) 0.12113(16) 0.05179(14) 0.0384(8) Uani 1 1 d .
C8 C -0.15475(19) 0.20058(18) -0.04432(16) 0.0328(8) Uani 1 1 d .
C9 C -0.30375(19) 0.08058(19) 0.02863(18) 0.0370(8) Uani 1 1 d .
H9 H -0.2854 0.0918 0.0707 0.044 Uiso 1 1 calc R
C10 C -0.3860(2) 0.0957(3) 0.0271(3) 0.0719(15) Uani 1 1 d .
H10A H -0.3945 0.1477 0.0317 0.108 Uiso 1 1 calc R
H10B H -0.4102 0.0698 0.0606 0.108 Uiso 1 1 calc R
H10C H -0.4064 0.0794 -0.0121 0.108 Uiso 1 1 calc R
C11 C -0.2905(2) 0.0010(2) 0.0166(2) 0.0679(14) Uani 1 1 d .
H11A H -0.3087 -0.0114 -0.0243 0.102 Uiso 1 1 calc R
H11B H -0.3166 -0.0278 0.0474 0.102 Uiso 1 1 calc R
H11C H -0.2375 -0.0091 0.0189 0.102 Uiso 1 1 calc R
C12 C -0.0817(2) 0.23725(19) -0.0276(2) 0.0434(9) Uani 1 1 d .
H12 H -0.0532 0.2018 -0.0025 0.052 Uiso 1 1 calc R
C13 C -0.0943(3) 0.3035(2) 0.0129(3) 0.0729(16) Uani 1 1 d .
H13A H -0.0466 0.3232 0.0258 0.109 Uiso 1 1 calc R
H13B H -0.1230 0.2895 0.0491 0.109 Uiso 1 1 calc R
H13C H -0.1215 0.3402 -0.0102 0.109 Uiso 1 1 calc R
C14 C -0.0341(3) 0.2553(3) -0.0827(2) 0.0819(18) Uani 1 1 d .
H14A H -0.0591 0.2917 -0.1079 0.123 Uiso 1 1 calc R
H14B H -0.0260 0.2116 -0.1071 0.123 Uiso 1 1 calc R
H14C H 0.0135 0.2744 -0.0688 0.123 Uiso 1 1 calc R
C15 C -0.08594(19) 0.13690(17) 0.22962(15) 0.0267(7) Uani 1 1 d .
C16 C -0.02621(18) 0.18207(19) 0.24690(16) 0.0308(8) Uani 1 1 d .
C17 C 0.0111(2) 0.1666(2) 0.30108(17) 0.0413(10) Uani 1 1 d .
H17 H 0.0511 0.1963 0.3134 0.050 Uiso 1 1 calc R
C18 C -0.0090(2) 0.1092(2) 0.33695(18) 0.0480(11) Uani 1 1 d .
H18 H 0.0184 0.0987 0.3730 0.058 Uiso 1 1 calc R
C19 C -0.0685(2) 0.0667(2) 0.32128(17) 0.0454(11) Uani 1 1 d .
H19 H -0.0830 0.0283 0.3475 0.054 Uiso 1 1 calc R
C20 C -0.1078(2) 0.07933(18) 0.26717(16) 0.0330(8) Uani 1 1 d .
C21 C -0.0049(2) 0.2465(2) 0.20827(19) 0.0421(10) Uani 1 1 d .
H21 H -0.0138 0.2337 0.1644 0.051 Uiso 1 1 calc R
C22 C 0.0767(2) 0.2693(2) 0.2149(2) 0.0596(13) Uani 1 1 d .
H22A H 0.0894 0.3035 0.1824 0.089 Uiso 1 1 calc R
H22B H 0.1084 0.2266 0.2118 0.089 Uiso 1 1 calc R
H22C H 0.0841 0.2923 0.2549 0.089 Uiso 1 1 calc R
C23 C -0.0534(3) 0.3115(2) 0.2239(2) 0.0581(12) Uani 1 1 d .
H23A H -0.0452 0.3255 0.2666 0.087 Uiso 1 1 calc R
H23B H -0.1054 0.2988 0.2181 0.087 Uiso 1 1 calc R
H23C H -0.0407 0.3520 0.1970 0.087 Uiso 1 1 calc R
C24 C -0.1732(2) 0.0322(2) 0.25085(19) 0.0449(10) Uani 1 1 d .
H24 H -0.1940 0.0498 0.2112 0.054 Uiso 1 1 calc R
C25 C -0.2345(3) 0.0347(3) 0.2991(3) 0.0728(15) Uani 1 1 d .
H25A H -0.2147 0.0194 0.3387 0.109 Uiso 1 1 calc R
H25B H -0.2746 0.0022 0.2869 0.109 Uiso 1 1 calc R
H25C H -0.2535 0.0841 0.3024 0.109 Uiso 1 1 calc R
C26 C -0.1493(3) -0.0454(3) 0.2425(3) 0.0899(19) Uani 1 1 d U
H26A H -0.1115 -0.0480 0.2105 0.135 Uiso 1 1 calc R
H26B H -0.1920 -0.0747 0.2305 0.135 Uiso 1 1 calc R
H26C H -0.1290 -0.0637 0.2811 0.135 Uiso 1 1 calc R
C27 C 0.3033(2) -0.1379(2) -0.11512(17) 0.0405(10) Uani 1 1 d .
H27 H 0.3261 -0.1495 -0.1530 0.049 Uiso 1 1 calc R
C28 C 0.3318(2) -0.1599(2) -0.06222(17) 0.0366(9) Uani 1 1 d .
H28 H 0.3771 -0.1855 -0.0604 0.044 Uiso 1 1 calc R
C29 C 0.2005(2) -0.0860(2) -0.16860(16) 0.0376(9) Uani 1 1 d .
C30 C 0.1720(2) -0.1468(2) -0.20051(18) 0.0457(11) Uani 1 1 d .
C31 C 0.1361(2) -0.1361(3) -0.2556(2) 0.0586(13) Uani 1 1 d .
H31 H 0.1168 -0.1764 -0.2773 0.070 Uiso 1 1 calc R
C32 C 0.1283(3) -0.0680(3) -0.2793(2) 0.0649(14) Uani 1 1 d .
H32 H 0.1053 -0.0616 -0.3180 0.078 Uiso 1 1 calc R
C33 C 0.1533(2) -0.0093(3) -0.24778(18) 0.0553(12) Uani 1 1 d .
H33 H 0.1453 0.0375 -0.2643 0.066 Uiso 1 1 calc R
C34 C 0.1905(2) -0.0159(2) -0.19140(16) 0.0430(10) Uani 1 1 d .
C35 C 0.1739(2) -0.2215(2) -0.1724(2) 0.0556(12) Uani 1 1 d .
H35 H 0.2033 -0.2184 -0.1338 0.067 Uiso 1 1 calc R
C36 C 0.0966(3) -0.2482(3) -0.1554(3) 0.0896(19) Uani 1 1 d .
H36A H 0.0740 -0.2144 -0.1263 0.134 Uiso 1 1 calc R
H36B H 0.1002 -0.2961 -0.1365 0.134 Uiso 1 1 calc R
H36C H 0.0661 -0.2512 -0.1923 0.134 Uiso 1 1 calc R
C37 C 0.2116(3) -0.2773(3) -0.2140(2) 0.0692(14) Uani 1 1 d .
H37A H 0.1827 -0.2833 -0.2516 0.104 Uiso 1 1 calc R
H37B H 0.2149 -0.3236 -0.1925 0.104 Uiso 1 1 calc R
H37C H 0.2614 -0.2605 -0.2244 0.104 Uiso 1 1 calc R
C38 C 0.2165(3) 0.0478(2) -0.1548(2) 0.0513(11) Uani 1 1 d .
H38 H 0.2016 0.0389 -0.1113 0.062 Uiso 1 1 calc R
C39 C 0.3005(3) 0.0549(3) -0.1553(2) 0.0729(15) Uani 1 1 d .
H39A H 0.3228 0.0086 -0.1438 0.109 Uiso 1 1 calc R
H39B H 0.3155 0.0921 -0.1260 0.109 Uiso 1 1 calc R
H39C H 0.3170 0.0685 -0.1964 0.109 Uiso 1 1 calc R
C40 C 0.1810(4) 0.1192(3) -0.1741(2) 0.0809(18) Uani 1 1 d .
H40A H 0.1959 0.1309 -0.2161 0.121 Uiso 1 1 calc R
H40B H 0.1973 0.1577 -0.1464 0.121 Uiso 1 1 calc R
H40C H 0.1272 0.1148 -0.1721 0.121 Uiso 1 1 calc R
C41 C 0.32374(19) -0.15998(18) 0.04744(16) 0.0300(8) Uani 1 1 d .
C42 C 0.3919(2) -0.1291(2) 0.06454(17) 0.0357(9) Uani 1 1 d .
C43 C 0.4219(2) -0.1473(2) 0.12114(19) 0.0523(11) Uani 1 1 d .
H43 H 0.4678 -0.1268 0.1330 0.063 Uiso 1 1 calc R
C44 C 0.3871(3) -0.1938(3) 0.1599(2) 0.0670(14) Uani 1 1 d .
H44 H 0.4093 -0.2062 0.1979 0.080 Uiso 1 1 calc R
C45 C 0.3208(3) -0.2223(3) 0.1444(2) 0.0642(15) Uani 1 1 d .
H45 H 0.2965 -0.2532 0.1726 0.077 Uiso 1 1 calc R
C46 C 0.2873(2) -0.2076(2) 0.0881(2) 0.0455(10) Uani 1 1 d .
C47 C 0.42989(19) -0.0727(2) 0.02497(19) 0.0407(9) Uani 1 1 d .
H47 H 0.4037 -0.0706 -0.0153 0.049 Uiso 1 1 calc R
C48 C 0.5099(2) -0.0907(2) 0.01288(19) 0.0483(10) Uani 1 1 d .
H48A H 0.5372 -0.0907 0.0516 0.072 Uiso 1 1 calc R
H48B H 0.5311 -0.0545 -0.0147 0.072 Uiso 1 1 calc R
H48C H 0.5133 -0.1385 -0.0061 0.072 Uiso 1 1 calc R
C49 C 0.4242(2) 0.0023(3) 0.0552(2) 0.0709(14) Uani 1 1 d .
H49A H 0.4550 0.0035 0.0921 0.106 Uiso 1 1 calc R
H49B H 0.3727 0.0119 0.0663 0.106 Uiso 1 1 calc R
H49C H 0.4412 0.0393 0.0264 0.106 Uiso 1 1 calc R
C50 C 0.2144(2) -0.2427(2) 0.0702(2) 0.0596(14) Uani 1 1 d .
H50 H 0.1831 -0.2040 0.0517 0.071 Uiso 1 1 calc R
C51 C 0.1715(3) -0.2730(3) 0.1255(3) 0.095(2) Uani 1 1 d U
H51A H 0.1253 -0.2948 0.1113 0.142 Uiso 1 1 calc R
H51B H 0.1604 -0.2337 0.1541 0.142 Uiso 1 1 calc R
H51C H 0.2015 -0.3096 0.1462 0.142 Uiso 1 1 calc R
C52 C 0.2261(3) -0.3002(2) 0.0205(3) 0.091(2) Uani 1 1 d .
H52A H 0.2536 -0.2791 -0.0138 0.136 Uiso 1 1 calc R
H52B H 0.1781 -0.3174 0.0059 0.136 Uiso 1 1 calc R
H52C H 0.2540 -0.3408 0.0376 0.136 Uiso 1 1 calc R
C53 C -0.0910(3) -0.1251(3) 0.0826(3) 0.0833(18) Uani 1 1 d .
H53A H -0.1201 -0.1697 0.0819 0.125 Uiso 1 1 calc R
H53B H -0.1221 -0.0844 0.0700 0.125 Uiso 1 1 calc R
H53C H -0.0725 -0.1166 0.1241 0.125 Uiso 1 1 calc R
C54 C 0.0168(3) -0.1906(3) 0.0607(2) 0.0650(13) Uani 1 1 d .
H54A H 0.0383 -0.1789 0.1006 0.098 Uiso 1 1 calc R
H54B H 0.0564 -0.1985 0.0309 0.098 Uiso 1 1 calc R
H54C H -0.0131 -0.2345 0.0642 0.098 Uiso 1 1 calc R
C55 C -0.0526(4) -0.1546(3) -0.0231(3) 0.0859(17) Uani 1 1 d .
H55A H -0.0090 -0.1741 -0.0448 0.103 Uiso 1 1 calc R
H55B H -0.0889 -0.1942 -0.0193 0.103 Uiso 1 1 calc R
C56 C -0.0842(3) -0.0990(3) -0.0597(2) 0.0853(18) Uani 1 1 d .
H56A H -0.1313 -0.0841 -0.0407 0.102 Uiso 1 1 calc R
H56B H -0.0959 -0.1195 -0.1004 0.102 Uiso 1 1 calc R
C57 C 0.0149(3) -0.0411(3) -0.1186(2) 0.0636(13) Uani 1 1 d .
H57A H -0.0111 -0.0575 -0.1554 0.095 Uiso 1 1 calc R
H57B H 0.0522 -0.0769 -0.1070 0.095 Uiso 1 1 calc R
H57C H 0.0389 0.0052 -0.1268 0.095 Uiso 1 1 calc R
C58 C -0.0895(2) 0.0264(2) -0.0844(2) 0.0565(12) Uani 1 1 d .
H58A H -0.0618 0.0710 -0.0917 0.085 Uiso 1 1 calc R
H58B H -0.1239 0.0337 -0.0503 0.085 Uiso 1 1 calc R
H58C H -0.1172 0.0135 -0.1214 0.085 Uiso 1 1 calc R
C59 C 0.0699(2) -0.0018(3) 0.19769(19) 0.0629(13) Uani 1 1 d .
H59A H 0.0937 0.0035 0.2377 0.094 Uiso 1 1 calc R
H59B H 0.0467 -0.0495 0.1949 0.094 Uiso 1 1 calc R
H59C H 0.0322 0.0357 0.1928 0.094 Uiso 1 1 calc R
C60 C 0.1768(3) -0.0554(3) 0.1524(2) 0.0557(12) Uani 1 1 d .
H60A H 0.1983 -0.0581 0.1934 0.084 Uiso 1 1 calc R
H60B H 0.2161 -0.0485 0.1221 0.084 Uiso 1 1 calc R
H60C H 0.1503 -0.1004 0.1435 0.084 Uiso 1 1 calc R
C61 C 0.1634(4) 0.0749(3) 0.1577(2) 0.0814(18) Uani 1 1 d .
H61A H 0.1275 0.1099 0.1745 0.098 Uiso 1 1 calc R
H61B H 0.2022 0.0680 0.1891 0.098 Uiso 1 1 calc R
C62 C 0.1958(3) 0.1057(3) 0.1073(2) 0.0855(19) Uani 1 1 d .
H62A H 0.2372 0.0738 0.0951 0.103 Uiso 1 1 calc R
H62B H 0.2180 0.1518 0.1208 0.103 Uiso 1 1 calc R
C63 C 0.2081(3) 0.1307(3) 0.0034(3) 0.0791(17) Uani 1 1 d .
H63A H 0.1829 0.1396 -0.0356 0.119 Uiso 1 1 calc R
H63B H 0.2384 0.0871 0.0000 0.119 Uiso 1 1 calc R
H63C H 0.2398 0.1721 0.0132 0.119 Uiso 1 1 calc R
C64 C 0.1099(3) 0.1857(2) 0.0567(3) 0.0781(17) Uani 1 1 d .
H64A H 0.1419 0.2264 0.0675 0.117 Uiso 1 1 calc R
H64B H 0.0724 0.1793 0.0886 0.117 Uiso 1 1 calc R
H64C H 0.0857 0.1955 0.0175 0.117 Uiso 1 1 calc R
C65 C -0.0510(4) 0.0887(4) -0.2444(3) 0.105(2) Uani 1 1 d .
H65A H -0.0885 0.0959 -0.2127 0.157 Uiso 1 1 calc R
H65B H -0.0407 0.1348 -0.2647 0.157 Uiso 1 1 calc R
H65C H -0.0056 0.0703 -0.2256 0.157 Uiso 1 1 calc R
C66 C -0.0787(5) 0.0353(4) -0.2907(3) 0.109(2) Uani 1 1 d .
H66A H -0.1287 0.0491 -0.3049 0.131 Uiso 1 1 calc R
H66B H -0.0453 0.0337 -0.3265 0.131 Uiso 1 1 calc R
C67 C -0.0992(4) -0.0887(4) -0.3035(3) 0.108(2) Uani 1 1 d .
H67A H -0.0639 -0.0882 -0.3380 0.130 Uiso 1 1 calc R
H67B H -0.1494 -0.0803 -0.3199 0.130 Uiso 1 1 calc R
C68 C -0.0963(5) -0.1591(4) -0.2720(4) 0.128(3) Uani 1 1 d .
H68A H -0.0492 -0.1636 -0.2503 0.192 Uiso 1 1 calc R
H68B H -0.1007 -0.1980 -0.3022 0.192 Uiso 1 1 calc R
H68C H -0.1370 -0.1624 -0.2426 0.192 Uiso 1 1 calc R

loop_
_atom_site_aniso_label
_atom_site_aniso_U_11
_atom_site_aniso_U_22
_atom_site_aniso_U_33
_atom_site_aniso_U_23
_atom_site_aniso_U_13
_atom_site_aniso_U_12
Ba1 0.02092(9) 0.02761(9) 0.03065(10) -0.00623(10) 0.00205(8) 0.00240(9)
Ga1 0.02448(19) 0.02774(19) 0.02492(19) -0.00281(16) -0.00123(16) 0.00686(16)
O1 0.072(2) 0.101(3) 0.077(3) 0.013(2) -0.007(2) 0.011(2)
N1 0.0265(15) 0.0263(15) 0.0286(16) -0.0008(12) -0.0008(13) 0.0061(12)
C1 0.032(2) 0.039(2) 0.037(2) -0.0068(16) -0.0027(17) 0.0165(17)
Ga2 0.02104(17) 0.03264(19) 0.02669(19) -0.00528(17) 0.00275(17) 0.00533(15)
N2 0.0272(15) 0.0248(14) 0.0256(15) -0.0026(12) -0.0013(12) 0.0028(12)
C2 0.030(2) 0.037(2) 0.033(2) -0.0121(16) -0.0020(16) 0.0108(16)
N3 0.0238(15) 0.0490(18) 0.0253(15) -0.0097(14) 0.0012(12) 0.0069(14)
C3 0.0234(18) 0.0252(17) 0.0290(19) -0.0011(14) -0.0051(16) 0.0034(15)
N4 0.0212(14) 0.0298(15) 0.0318(16) -0.0035(12) 0.0026(13) 0.0016(12)
C4 0.0259(18) 0.0268(18) 0.037(2) -0.0046(14) -0.0006(15) 0.0020(14)
N5 0.0370(18) 0.0471(19) 0.049(2) 0.0126(16) -0.0053(16) -0.0027(15)
C5 0.026(2) 0.045(2) 0.038(2) -0.0035(17) -0.0064(17) -0.0020(17)
N6 0.050(2) 0.054(2) 0.0396(19) -0.0056(16) -0.0043(17) 0.0046(17)
C6 0.039(2) 0.052(2) 0.033(2) -0.0019(18) -0.0128(18) 0.0017(19)
N7 0.0539(19) 0.0350(17) 0.0351(16) 0.0048(16) -0.0090(14) 0.0057(18)
C7 0.034(2) 0.045(2) 0.039(2) 0.0150(18) -0.0046(18) -0.0058(17)
N8 0.0388(18) 0.0383(18) 0.0382(19) -0.0021(14) 0.0025(14) -0.0074(15)
C8 0.0286(18) 0.0299(18) 0.040(2) 0.0068(16) -0.0079(17) -0.0022(15)
C9 0.0286(18) 0.044(2) 0.039(2) -0.0039(18) 0.0016(18) -0.0022(16)
C10 0.034(2) 0.064(3) 0.118(4) 0.018(3) 0.033(3) 0.004(2)
C11 0.060(3) 0.046(2) 0.098(4) 0.028(3) 0.030(3) 0.011(3)
C12 0.0309(19) 0.043(2) 0.057(3) 0.016(2) -0.014(2) -0.0113(17)
C13 0.061(3) 0.045(3) 0.112(5) -0.002(3) -0.031(3) -0.013(2)
C14 0.054(3) 0.124(5) 0.068(4) 0.036(3) -0.010(3) -0.046(3)
C15 0.0278(18) 0.0271(17) 0.0252(18) -0.0059(14) -0.0006(15) 0.0072(15)
C16 0.0235(18) 0.036(2) 0.033(2) -0.0132(16) -0.0022(15) 0.0047(15)
C17 0.030(2) 0.059(3) 0.035(2) -0.017(2) -0.0052(18) 0.0075(19)
C18 0.046(2) 0.068(3) 0.030(2) -0.010(2) -0.0118(19) 0.024(2)
C19 0.059(3) 0.046(2) 0.032(2) 0.0027(17) -0.001(2) 0.017(2)
C20 0.040(2) 0.0255(18) 0.034(2) -0.0018(15) -0.0047(17) 0.0038(16)
C21 0.041(2) 0.047(2) 0.039(2) -0.0109(18) 0.0046(19) -0.0107(19)
C22 0.048(3) 0.054(3) 0.077(3) -0.030(2) 0.017(2) -0.019(2)
C23 0.052(3) 0.044(2) 0.078(3) 0.006(2) 0.004(3) -0.002(2)
C24 0.059(3) 0.040(2) 0.036(2) 0.0056(17) 0.005(2) -0.016(2)
C25 0.056(3) 0.079(4) 0.083(4) -0.020(3) 0.013(3) -0.018(3)
C26 0.086(4) 0.058(3) 0.126(4) -0.035(3) 0.028(3) -0.010(3)
C27 0.027(2) 0.059(2) 0.035(2) -0.0150(18) 0.0083(18) 0.0110(19)
C28 0.0228(19) 0.047(2) 0.040(2) -0.0084(18) 0.0056(17) 0.0103(17)
C29 0.0250(19) 0.065(3) 0.0226(19) -0.0123(18) 0.0009(16) 0.008(2)
C30 0.030(2) 0.072(3) 0.034(2) -0.021(2) -0.0001(18) 0.005(2)
C31 0.038(2) 0.091(4) 0.047(3) -0.028(3) -0.006(2) 0.004(2)
C32 0.053(3) 0.110(5) 0.032(2) -0.014(3) -0.006(2) 0.011(3)
C33 0.048(2) 0.079(3) 0.039(2) 0.010(3) 0.0006(19) 0.012(3)
C34 0.038(2) 0.061(3) 0.030(2) 0.0002(18) 0.0058(17) 0.003(2)
C35 0.051(3) 0.063(3) 0.053(3) -0.028(2) 0.006(2) -0.006(2)
C36 0.081(4) 0.061(3) 0.127(5) -0.019(3) 0.050(4) -0.005(3)
C37 0.050(3) 0.084(4) 0.074(3) -0.034(3) 0.004(3) 0.003(3)
C38 0.062(3) 0.050(3) 0.041(2) 0.007(2) 0.008(2) -0.004(2)
C39 0.089(4) 0.081(3) 0.048(3) -0.017(3) 0.016(3) -0.040(3)
C40 0.129(5) 0.055(3) 0.058(3) 0.012(3) 0.002(3) -0.011(3)
C41 0.0289(19) 0.0275(18) 0.033(2) 0.0066(15) 0.0065(15) 0.0074(15)
C42 0.031(2) 0.041(2) 0.035(2) 0.0043(16) -0.0007(17) 0.0038(17)
C43 0.047(3) 0.066(3) 0.044(2) 0.009(2) -0.011(2) 0.005(2)
C44 0.065(3) 0.094(4) 0.042(3) 0.020(3) 0.000(2) 0.023(3)
C45 0.060(3) 0.069(3) 0.064(3) 0.041(3) 0.024(3) 0.024(3)
C46 0.037(2) 0.038(2) 0.062(3) 0.018(2) 0.012(2) 0.0127(18)
C47 0.0271(19) 0.048(2) 0.046(2) 0.0061(19) -0.0068(17) -0.0026(16)
C48 0.039(2) 0.054(3) 0.053(3) -0.004(2) 0.0019(19) -0.005(2)
C49 0.050(3) 0.048(2) 0.115(4) 0.013(3) 0.018(3) 0.009(2)
C50 0.037(2) 0.041(2) 0.102(4) 0.034(2) 0.020(2) 0.0048(19)
C51 0.065(3) 0.081(3) 0.139(5) 0.056(3) 0.029(3) 0.005(3)
C52 0.047(3) 0.040(3) 0.185(7) -0.012(4) -0.017(4) 0.000(2)
C53 0.069(4) 0.050(3) 0.131(5) -0.006(3) 0.022(4) -0.004(3)
C54 0.043(3) 0.056(3) 0.096(4) 0.007(3) 0.000(3) -0.007(2)
C55 0.114(5) 0.057(3) 0.086(4) 0.009(3) -0.028(4) -0.025(3)
C56 0.104(4) 0.080(4) 0.072(3) 0.012(3) -0.026(3) -0.055(4)
C57 0.044(3) 0.090(4) 0.056(3) -0.006(3) 0.001(2) 0.018(3)
C58 0.047(2) 0.075(3) 0.048(3) -0.013(2) -0.001(2) 0.023(2)
C59 0.072(3) 0.070(3) 0.047(2) 0.006(2) 0.008(2) 0.035(3)
C60 0.060(3) 0.071(3) 0.036(2) -0.005(2) -0.003(2) 0.015(2)
C61 0.118(5) 0.064(3) 0.062(3) 0.009(3) -0.044(3) -0.029(3)
C62 0.099(4) 0.086(4) 0.072(4) 0.009(3) -0.034(3) -0.062(4)
C63 0.088(4) 0.061(3) 0.088(4) -0.027(3) 0.044(3) -0.028(3)
C64 0.047(3) 0.047(3) 0.140(5) -0.023(3) 0.000(3) -0.010(2)
C65 0.122(5) 0.092(5) 0.100(5) 0.040(4) 0.009(5) 0.014(5)
C66 0.151(7) 0.100(5) 0.077(4) 0.042(4) 0.027(5) 0.013(5)
C67 0.129(6) 0.121(6) 0.075(4) 0.013(4) 0.003(4) -0.007(5)
C68 0.130(6) 0.109(5) 0.144(7) 0.058(5) -0.030(6) -0.035(5)

loop_
_atom_type_symbol
_atom_type_description
_atom_type_scat_dispersion_real
_atom_type_scat_dispersion_imag
_atom_type_scat_source
C C 0.0033 0.0016 'International Tables Vol C Tables 4.2.6.8 and 6.1.1.4'
H H 0.0000 0.0000 'International Tables Vol C Tables 4.2.6.8 and 6.1.1.4'
N N 0.0061 0.0033 'International Tables Vol C Tables 4.2.6.8 and 6.1.1.4'
Ga Ga 0.2307 1.6083 'International Tables Vol C Tables 4.2.6.8 and 6.1.1.4'
Ba Ba -0.3244 2.2819 'International Tables Vol C Tables 4.2.6.8 and 6.1.1.4'
O O 0.0106 0.0060 'International Tables Vol C Tables 4.2.6.8 and 6.1.1.4'

loop_
_geom_angle_atom_site_label_1
_geom_angle_atom_site_label_2
_geom_angle_atom_site_label_3
_geom_angle
N7 Ba1 N6 166.31(10)
N7 Ba1 N5 102.81(9)
N6 Ba1 N5 63.73(10)
N7 Ba1 N8 64.48(9)
N6 Ba1 N8 129.10(9)
N5 Ba1 N8 166.93(9)
N7 Ba1 Ga1 88.90(6)
N6 Ba1 Ga1 89.69(7)
N5 Ba1 Ga1 94.47(7)
N8 Ba1 Ga1 88.57(6)
N7 Ba1 Ga2 90.49(6)
N6 Ba1 Ga2 92.39(7)
N5 Ba1 Ga2 91.86(7)
N8 Ba1 Ga2 85.43(6)
Ga1 Ba1 Ga2 173.620(11)
N2 Ga1 N1 83.53(11)
N2 Ga1 Ba1 140.52(8)
N1 Ga1 Ba1 135.78(8)
C67 O1 C66 110.6(5)
C1 N1 C3 119.6(3)
C1 N1 Ga1 111.2(2)
C3 N1 Ga1 129.0(2)
C2 C1 N1 117.0(3)
N3 Ga2 N4 83.65(12)
N3 Ga2 Ba1 132.59(8)
N4 Ga2 Ba1 143.75(8)
C2 N2 C15 120.8(3)
C2 N2 Ga1 112.1(2)
C15 N2 Ga1 127.1(2)
C1 C2 N2 116.0(3)
C27 N3 C29 117.6(3)
C27 N3 Ga2 111.0(2)
C29 N3 Ga2 129.3(2)
C4 C3 C8 119.8(3)
C4 C3 N1 120.4(3)
C8 C3 N1 119.8(3)
C28 N4 C41 118.0(3)
C28 N4 Ga2 111.2(2)
C41 N4 Ga2 130.1(2)
C5 C4 C3 119.0(3)
C5 C4 C9 119.0(3)
C3 C4 C9 121.9(3)
C54 N5 C53 108.7(4)
C54 N5 C55 103.4(4)
C53 N5 C55 112.7(4)
C54 N5 Ba1 111.1(2)
C53 N5 Ba1 111.1(3)
C55 N5 Ba1 109.6(2)
C6 C5 C4 121.6(3)
C57 N6 C58 109.1(3)
C57 N6 C56 112.3(4)
C58 N6 C56 106.1(4)
C57 N6 Ba1 103.5(3)
C58 N6 Ba1 112.8(2)
C56 N6 Ba1 113.1(3)
C5 C6 C7 118.9(3)
C59 N7 C60 109.5(3)
C59 N7 C61 108.4(4)
C60 N7 C61 111.5(4)
C59 N7 Ba1 108.9(2)
C60 N7 Ba1 107.8(2)
C61 N7 Ba1 110.8(2)
C8 C7 C6 121.7(4)
C64 N8 C63 109.0(4)
C64 N8 C62 112.9(4)
C63 N8 C62 105.6(4)
C64 N8 Ba1 107.9(2)
C63 N8 Ba1 114.9(2)
C62 N8 Ba1 106.7(2)
C7 C8 C3 119.1(3)
C7 C8 C12 120.4(3)
C3 C8 C12 120.6(3)
C11 C9 C10 109.4(3)
C11 C9 C4 110.8(3)
C10 C9 C4 112.5(3)
C14 C12 C13 111.5(4)
C14 C12 C8 113.6(4)
C13 C12 C8 111.4(3)
C20 C15 C16 120.6(3)
C20 C15 N2 119.8(3)
C16 C15 N2 119.4(3)
C17 C16 C15 118.3(3)
C17 C16 C21 120.9(3)
C15 C16 C21 120.8(3)
C18 C17 C16 121.1(4)
C17 C18 C19 120.6(4)
C18 C19 C20 120.8(4)
C19 C20 C15 118.5(3)
C19 C20 C24 120.0(3)
C15 C20 C24 121.5(3)
C16 C21 C23 110.5(3)
C16 C21 C22 114.0(4)
C23 C21 C22 108.3(3)
C26 C24 C20 110.7(4)
C26 C24 C25 108.6(4)
C20 C24 C25 112.8(4)
C28 C27 N3 117.5(3)
C27 C28 N4 116.6(3)
C34 C29 N3 120.4(3)
C34 C29 C30 120.8(3)
N3 C29 C30 118.8(4)
C31 C30 C29 119.1(4)
C31 C30 C35 119.6(4)
C29 C30 C35 121.1(4)
C32 C31 C30 120.6(4)
C33 C32 C31 120.5(4)
C32 C33 C34 122.1(5)
C29 C34 C33 116.9(4)
C29 C34 C38 119.9(3)
C33 C34 C38 123.2(4)
C30 C35 C36 111.9(4)
C30 C35 C37 112.7(4)
C36 C35 C37 109.5(4)
C34 C38 C39 112.1(4)
C34 C38 C40 113.6(4)
C39 C38 C40 110.0(4)
N4 C41 C42 120.5(3)
N4 C41 C46 119.8(3)
C42 C41 C46 119.7(3)
C43 C42 C41 118.6(4)
C43 C42 C47 119.6(4)
C41 C42 C47 121.6(3)
C44 C43 C42 121.6(4)
C45 C44 C43 120.1(4)
C44 C45 C46 122.0(4)
C45 C46 C41 118.0(4)
C45 C46 C50 121.4(4)
C41 C46 C50 120.6(4)
C48 C47 C42 112.4(3)
C48 C47 C49 109.8(3)
C42 C47 C49 110.2(3)
C46 C50 C52 111.0(4)
C46 C50 C51 113.0(4)
C52 C50 C51 111.8(4)
C56 C55 N5 115.4(4)
C55 C56 N6 116.2(5)
C62 C61 N7 117.7(5)
C61 C62 N8 121.5(5)
O1 C66 C65 107.1(5)
O1 C67 C68 108.7(6)

loop_
_geom_bond_atom_site_label_1
_geom_bond_atom_site_label_2
_geom_bond_distance
Ba1 N7 2.839(3)
Ba1 N6 2.855(3)
Ba1 N5 2.873(3)
Ba1 N8 2.906(3)
Ba1 Ga1 3.4625(6)
Ba1 Ga2 3.4658(6)
Ga1 N2 1.937(3)
Ga1 N1 1.940(3)
O1 C67 1.414(7)
O1 C66 1.435(7)
N1 C1 1.397(4)
N1 C3 1.411(4)
C1 C2 1.339(5)
Ga2 N3 1.940(3)
Ga2 N4 1.947(3)
N2 C2 1.388(4)
N2 C15 1.424(4)
N3 C27 1.387(5)
N3 C29 1.418(4)
C3 C4 1.407(5)
C3 C8 1.408(5)
N4 C28 1.389(4)
N4 C41 1.411(4)
C4 C5 1.401(5)
C4 C9 1.520(5)
N5 C54 1.437(5)
N5 C53 1.453(6)
N5 C55 1.516(6)
C5 C6 1.366(5)
N6 C57 1.449(5)
N6 C58 1.481(5)
N6 C56 1.506(6)
C6 C7 1.400(5)
N7 C59 1.460(5)
N7 C60 1.468(5)
N7 C61 1.471(6)
C7 C8 1.381(5)
N8 C64 1.438(5)
N8 C63 1.460(5)
N8 C62 1.462(6)
C8 C12 1.532(5)
C9 C11 1.516(6)
C9 C10 1.516(5)
C12 C14 1.519(6)
C12 C13 1.529(6)
C15 C20 1.403(5)
C15 C16 1.419(5)
C16 C17 1.393(5)
C16 C21 1.511(5)
C17 C18 1.369(6)
C18 C19 1.379(6)
C19 C20 1.400(5)
C20 C24 1.513(5)
C21 C23 1.529(6)
C21 C22 1.546(5)
C24 C26 1.512(6)
C24 C25 1.532(6)
C27 C28 1.330(5)
C29 C34 1.403(6)
C29 C30 1.421(6)
C30 C31 1.382(6)
C30 C35 1.514(6)
C31 C32 1.372(7)
C32 C33 1.365(7)
C33 C34 1.410(5)
C34 C38 1.502(6)
C35 C36 1.533(7)
C35 C37 1.536(6)
C38 C39 1.528(7)
C38 C40 1.529(7)
C41 C42 1.412(5)
C41 C46 1.416(5)
C42 C43 1.392(5)
C42 C47 1.521(5)
C43 C44 1.363(6)
C44 C45 1.354(7)
C45 C46 1.397(6)
C46 C50 1.523(6)
C47 C48 1.511(5)
C47 C49 1.541(6)
C50 C52 1.536(7)
C50 C51 1.542(6)
C55 C56 1.424(7)
C61 C62 1.373(7)
C65 C66 1.501(9)
C67 C68 1.475(9)
